data_4518858
loop_
_publ_author_name
'Barlow, Jeffrey M.'
'Ziller, Joseph W.'
'Yang, Jenny Y.'

_publ_section_title
;
 Inhibiting the Hydrogen Evolution Reaction (HER) with Proximal Cations: A
 Strategy for Promoting Selective Electrocatalytic Reduction
;
_journal_issue 13
_journal_name_full 'ACS Catalysis'
_journal_page_first 8155
_journal_page_last 8164
_journal_paper_doi 10.1021/acscatal.1c01527
_journal_volume 11
_journal_year 2021
_chemical_formula_sum 'C9 H19 B F4 N O Rh S2'
_chemical_formula_weight 411.09
_space_group_crystal_system triclinic
_space_group_IT_number 2
_space_group_name_Hall '-P 1'
_space_group_name_H-M_alt 'P -1'
_atom_sites_solution_hydrogens geom
_atom_sites_solution_primary direct
_atom_sites_solution_secondary difmap
_audit_creation_method SHELXL-2014/7
_cell_angle_alpha 116.5646(11)
_cell_angle_beta 96.3920(12)
_cell_angle_gamma 103.0219(11)
_cell_formula_units_Z 2
_cell_length_a 8.2674(9)
_cell_length_b 9.8268(10)
_cell_length_c 10.9563(11)
_cell_measurement_reflns_used 9799
_cell_measurement_temperature 88(2)
_cell_measurement_theta_max 29.09
_cell_measurement_theta_min 2.61
_cell_volume 752.35(14)
_computing_cell_refinement 'Bruker SAINT 8.34a, 2013'
_computing_data_collection 'Bruker APEX2 2014.11-0, 2014'
_computing_data_reduction 'Bruker SAINT 8.34a, 2013'
_computing_molecular_graphics 'Bruker SHELXTL'
_computing_publication_material 'Bruker SHELXTL'
_computing_structure_refinement 'SHELXL-2014/7 (Sheldrick, 2014)'
_computing_structure_solution 'Bruker SHELXTL 2014/4'
_diffrn_ambient_temperature 88(2)
_diffrn_measured_fraction_theta_full 0.998
_diffrn_measured_fraction_theta_max 0.902
_diffrn_measurement_device_type 'Bruker SMART APEX II CCD'
_diffrn_measurement_method '\f and \w scans'
_diffrn_radiation_type MoK\a
_diffrn_radiation_wavelength 0.71073
_diffrn_reflns_av_unetI/netI 0.0182
_diffrn_reflns_Laue_measured_fraction_full 0.998
_diffrn_reflns_Laue_measured_fraction_max 0.902
_diffrn_reflns_limit_h_max 11
_diffrn_reflns_limit_h_min -11
_diffrn_reflns_limit_k_max 11
_diffrn_reflns_limit_k_min -13
_diffrn_reflns_limit_l_max 14
_diffrn_reflns_limit_l_min 0
_diffrn_reflns_number 3604
_diffrn_reflns_point_group_measured_fraction_full 0.998
_diffrn_reflns_point_group_measured_fraction_max 0.902
_diffrn_reflns_theta_full 25.242
_diffrn_reflns_theta_max 29.093
_diffrn_reflns_theta_min 2.143
_diffrn_source 'fine-focus sealed tube'
_exptl_absorpt_coefficient_mu 1.445
_exptl_absorpt_correction_T_max 0.7458
_exptl_absorpt_correction_T_min 0.6406
_exptl_absorpt_correction_type multi-scan
_exptl_absorpt_process_details 'TWINABS 2012/1'
_exptl_crystal_colour yellow
_exptl_crystal_density_diffrn 1.815
_exptl_crystal_density_meas ?
_exptl_crystal_density_method not_measured
_exptl_crystal_description Plate
_exptl_crystal_F_000 412
_exptl_crystal_size_max 0.372
_exptl_crystal_size_mid 0.215
_exptl_crystal_size_min 0.150
_refine_diff_density_max 1.626
_refine_diff_density_min -0.517
_refine_diff_density_rms 0.085
_refine_ls_extinction_method none
_refine_ls_goodness_of_fit_ref 1.068
_refine_ls_hydrogen_treatment constr
_refine_ls_matrix_type full
_refine_ls_number_parameters 175
_refine_ls_number_reflns 3604
_refine_ls_number_restraints 0
_refine_ls_restrained_S_all 1.068
_refine_ls_R_factor_all 0.0211
_refine_ls_R_factor_gt 0.0204
_refine_ls_shift/su_max 0.001
_refine_ls_shift/su_mean 0.000
_refine_ls_structure_factor_coef Fsqd
_refine_ls_weighting_details 'w=1/[\s^2^(Fo^2^)+(0.0273P)^2^+0.7557P] where P=(Fo^2^+2Fc^2^)/3'
_refine_ls_weighting_scheme calc
_refine_ls_wR_factor_gt 0.0541
_refine_ls_wR_factor_ref 0.0546
_reflns_Friedel_coverage 0.000
_reflns_number_gt 3513
_reflns_number_total 3604
_reflns_threshold_expression 'I > 2\s(I)'
_cod_data_source_file cs1c01527_si_002.cif
_cod_data_source_block jyy168
_cod_depositor_comments
;
The following automatic conversions were performed:

data item '_exptl_crystal_density_meas' value 'not_measured' was
changed to '?' -- the value is perceived as not measured.

Automatic conversion script
Id: cif_fix_values 7556 2019-12-06 15:28:31Z antanas 
;
_cod_original_cell_volume 752.34(14)
_cod_database_code 4518858
_shelx_shelxl_version_number 2014/7
_shelx_space_group_comment
; 
The symmetry employed for this shelxl refinement is uniquely defined 
by the following loop, which should always be used as a source of 
symmetry information in preference to the above space-group names. 
They are only intended as comments. 
;
_shelx_estimated_absorpt_t_min 0.616
_shelx_estimated_absorpt_t_max 0.812
_exptl_absorpt_special_details
; 
HKLF 5 dataset constructed from all observations involving domain 1 
5186 Corrected reflections written to file twin5.hkl 
Reflections merged according to point-group -1 
Single reflections that also occur in composites omitted 
Minimum and maximum apparent transmission:  0.6406  0.7458 
Additional spherical absorption correction applied with mu*r =  0.2000 
;

loop_
_space_group_symop_operation_xyz
'x, y, z'
'-x, -y, -z'

loop_
_atom_site_label
_atom_site_type_symbol
_atom_site_fract_x
_atom_site_fract_y
_atom_site_fract_z
_atom_site_U_iso_or_equiv
_atom_site_adp_type
_atom_site_occupancy
_atom_site_site_symmetry_order
_atom_site_calc_flag
_atom_site_refinement_flags_posn
_atom_site_refinement_flags_adp
_atom_site_refinement_flags_occupancy
_atom_site_disorder_assembly
_atom_site_disorder_group
Rh1 Rh 0.56611(2) 0.77905(2) 0.50168(2) 0.00969(5) Uani 1 1 d . . . . .
S1 S 0.65387(7) 1.04615(6) 0.66931(5) 0.01290(10) Uani 1 1 d . . . . .
S2 S 0.42735(7) 0.51307(6) 0.33665(5) 0.01178(10) Uani 1 1 d . . . . .
O1 O 0.8889(2) 0.8094(2) 0.4055(2) 0.0261(4) Uani 1 1 d . . . . .
N1 N 0.3478(2) 0.7643(2) 0.58334(19) 0.0118(3) Uani 1 1 d . . . . .
H1 H 0.3656 0.7193 0.6477 0.014 Uiso 1 1 calc R U . . .
C1 C 0.7627(3) 0.7936(3) 0.4390(2) 0.0151(4) Uani 1 1 d . . . . .
C2 C 0.3257(3) 0.9235(3) 0.6699(2) 0.0157(4) Uani 1 1 d . . . . .
H2A H 0.2386 0.9130 0.7230 0.019 Uiso 1 1 calc R U . . .
H2B H 0.2852 0.9636 0.6078 0.019 Uiso 1 1 calc R U . . .
C3 C 0.4943(3) 1.0405(3) 0.7714(2) 0.0179(4) Uani 1 1 d . . . . .
H3A H 0.5303 1.0060 0.8393 0.021 Uiso 1 1 calc R U . . .
H3B H 0.4821 1.1483 0.8245 0.021 Uiso 1 1 calc R U . . .
C4 C 0.8524(3) 1.0991(3) 0.7941(2) 0.0170(4) Uani 1 1 d . . . . .
H4A H 0.9496 1.1276 0.7557 0.020 Uiso 1 1 calc R U . . .
H4B H 0.8600 1.1955 0.8827 0.020 Uiso 1 1 calc R U . . .
C5 C 0.8715(4) 0.9692(3) 0.8280(3) 0.0273(6) Uani 1 1 d . . . . .
H5A H 0.8573 0.8709 0.7405 0.041 Uiso 1 1 calc R U . . .
H5B H 0.7841 0.9488 0.8765 0.041 Uiso 1 1 calc R U . . .
H5C H 0.9855 1.0037 0.8888 0.041 Uiso 1 1 calc R U . . .
C6 C 0.1927(3) 0.6487(3) 0.4693(2) 0.0137(4) Uani 1 1 d . . . . .
H6A H 0.1667 0.6898 0.4042 0.016 Uiso 1 1 calc R U . . .
H6B H 0.0932 0.6348 0.5100 0.016 Uiso 1 1 calc R U . . .
C7 C 0.2253(3) 0.4900(3) 0.3902(2) 0.0136(4) Uani 1 1 d . . . . .
H7A H 0.1300 0.4179 0.3056 0.016 Uiso 1 1 calc R U . . .
H7B H 0.2281 0.4397 0.4508 0.016 Uiso 1 1 calc R U . . .
C8 C 0.3664(3) 0.5121(3) 0.1705(2) 0.0168(4) Uani 1 1 d . . . . .
H8A H 0.2976 0.5858 0.1830 0.020 Uiso 1 1 calc R U . . .
H8B H 0.4711 0.5523 0.1451 0.020 Uiso 1 1 calc R U . . .
C9 C 0.2636(3) 0.3462(3) 0.0508(2) 0.0190(5) Uani 1 1 d . . . . .
H9A H 0.2322 0.3522 -0.0352 0.029 Uiso 1 1 calc R U . . .
H9B H 0.1595 0.3059 0.0751 0.029 Uiso 1 1 calc R U . . .
H9C H 0.3327 0.2737 0.0353 0.029 Uiso 1 1 calc R U . . .
B1 B 0.2478(4) 0.6709(4) -0.1533(3) 0.0219(5) Uani 1 1 d . . . . .
F1 F 0.1302(2) 0.7539(2) -0.12889(17) 0.0330(4) Uani 1 1 d . . . . .
F2 F 0.4069(2) 0.7815(2) -0.13119(18) 0.0308(4) Uani 1 1 d . . . . .
F3 F 0.2693(3) 0.6118(2) -0.06287(19) 0.0412(4) Uani 1 1 d . . . . .
F4 F 0.2028(2) 0.55037(17) -0.29413(15) 0.0238(3) Uani 1 1 d . . . . .

loop_
_atom_site_aniso_label
_atom_site_aniso_U_11
_atom_site_aniso_U_22
_atom_site_aniso_U_33
_atom_site_aniso_U_23
_atom_site_aniso_U_13
_atom_site_aniso_U_12
Rh1 0.00903(8) 0.01035(8) 0.00883(8) 0.00406(6) 0.00211(6) 0.00286(6)
S1 0.0142(2) 0.0115(2) 0.0114(2) 0.00476(19) 0.00286(19) 0.00307(19)
S2 0.0118(2) 0.0116(2) 0.0108(2) 0.00455(19) 0.00250(19) 0.00366(19)
O1 0.0204(9) 0.0227(9) 0.0428(11) 0.0184(9) 0.0187(8) 0.0096(7)
N1 0.0119(8) 0.0117(8) 0.0120(8) 0.0053(7) 0.0039(7) 0.0045(7)
C1 0.0166(11) 0.0102(9) 0.0176(10) 0.0061(8) 0.0038(8) 0.0042(8)
C2 0.0182(11) 0.0131(10) 0.0172(10) 0.0061(9) 0.0084(9) 0.0079(8)
C3 0.0190(11) 0.0151(10) 0.0169(11) 0.0054(9) 0.0081(9) 0.0041(8)
C4 0.0161(10) 0.0179(11) 0.0122(10) 0.0055(9) -0.0003(8) 0.0024(8)
C5 0.0326(14) 0.0225(12) 0.0208(12) 0.0087(10) -0.0058(10) 0.0081(11)
C6 0.0105(9) 0.0140(10) 0.0157(10) 0.0073(8) 0.0022(8) 0.0029(8)
C7 0.0120(10) 0.0137(10) 0.0141(10) 0.0066(8) 0.0034(8) 0.0026(8)
C8 0.0210(11) 0.0168(10) 0.0114(10) 0.0076(8) 0.0021(8) 0.0031(9)
C9 0.0219(12) 0.0179(11) 0.0112(10) 0.0042(9) 0.0014(9) 0.0029(9)
B1 0.0238(14) 0.0296(14) 0.0147(12) 0.0098(11) 0.0065(10) 0.0137(11)
F1 0.0327(9) 0.0370(9) 0.0257(8) 0.0086(7) 0.0074(7) 0.0188(7)
F2 0.0275(8) 0.0301(8) 0.0302(8) 0.0143(7) 0.0042(7) 0.0033(7)
F3 0.0641(13) 0.0349(10) 0.0284(9) 0.0221(8) 0.0034(8) 0.0114(9)
F4 0.0277(8) 0.0197(7) 0.0158(7) 0.0036(6) 0.0045(6) 0.0041(6)

loop_
_atom_type_symbol
_atom_type_description
_atom_type_scat_dispersion_real
_atom_type_scat_dispersion_imag
_atom_type_scat_source
C C 0.0033 0.0016 'International Tables Vol C Tables 4.2.6.8 and 6.1.1.4'
H H 0.0000 0.0000 'International Tables Vol C Tables 4.2.6.8 and 6.1.1.4'
B B 0.0013 0.0007 'International Tables Vol C Tables 4.2.6.8 and 6.1.1.4'
N N 0.0061 0.0033 'International Tables Vol C Tables 4.2.6.8 and 6.1.1.4'
O O 0.0106 0.0060 'International Tables Vol C Tables 4.2.6.8 and 6.1.1.4'
F F 0.0171 0.0103 'International Tables Vol C Tables 4.2.6.8 and 6.1.1.4'
S S 0.1246 0.1234 'International Tables Vol C Tables 4.2.6.8 and 6.1.1.4'
Rh Rh -1.1178 0.9187 'International Tables Vol C Tables 4.2.6.8 and 6.1.1.4'

loop_
_geom_angle_atom_site_label_1
_geom_angle_atom_site_label_2
_geom_angle_atom_site_label_3
_geom_angle
_geom_angle_site_symmetry_1
_geom_angle_site_symmetry_3
_geom_angle_publ_flag
C1 Rh1 N1 177.09(9) . . ?
C1 Rh1 S1 93.79(7) . . ?
N1 Rh1 S1 85.16(5) . . ?
C1 Rh1 S2 96.07(7) . . ?
N1 Rh1 S2 85.18(5) . . ?
S1 Rh1 S2 169.39(2) . . ?
C4 S1 C3 102.51(11) . . ?
C4 S1 Rh1 111.43(8) . . ?
C3 S1 Rh1 98.90(8) . . ?
C8 S2 C7 102.78(10) . . ?
C8 S2 Rh1 105.39(8) . . ?
C7 S2 Rh1 98.77(7) . . ?
C6 N1 C2 112.75(17) . . ?
C6 N1 Rh1 110.68(13) . . ?
C2 N1 Rh1 113.02(13) . . ?
O1 C1 Rh1 176.8(2) . . ?
N1 C2 C3 109.84(18) . . ?
C2 C3 S1 108.07(15) . . ?
C5 C4 S1 114.82(17) . . ?
N1 C6 C7 108.91(17) . . ?
C6 C7 S2 111.95(15) . . ?
C9 C8 S2 112.52(16) . . ?
F3 B1 F1 112.8(2) . . ?
F3 B1 F4 111.8(2) . . ?
F1 B1 F4 110.0(2) . . ?
F3 B1 F2 107.9(2) . . ?
F1 B1 F2 106.7(2) . . ?
F4 B1 F2 107.3(2) . . ?

loop_
_geom_bond_atom_site_label_1
_geom_bond_atom_site_label_2
_geom_bond_distance
_geom_bond_site_symmetry_2
_geom_bond_publ_flag
Rh1 C1 1.834(2) . ?
Rh1 N1 2.1065(18) . ?
Rh1 S1 2.3070(6) . ?
Rh1 S2 2.3189(6) . ?
S1 C4 1.820(2) . ?
S1 C3 1.829(2) . ?
S2 C8 1.830(2) . ?
S2 C7 1.831(2) . ?
O1 C1 1.145(3) . ?
N1 C6 1.488(3) . ?
N1 C2 1.490(3) . ?
C2 C3 1.513(3) . ?
C4 C5 1.515(3) . ?
C6 C7 1.513(3) . ?
C8 C9 1.522(3) . ?
B1 F3 1.368(3) . ?
B1 F1 1.379(3) . ?
B1 F4 1.401(3) . ?
B1 F2 1.421(3) . ?

loop_
_geom_torsion_atom_site_label_1
_geom_torsion_atom_site_label_2
_geom_torsion_atom_site_label_3
_geom_torsion_atom_site_label_4
_geom_torsion
_geom_torsion_site_symmetry_1
_geom_torsion_site_symmetry_2
_geom_torsion_site_symmetry_3
_geom_torsion_site_symmetry_4
_geom_torsion_publ_flag
C6 N1 C2 C3 -172.90(17) . . . . ?
Rh1 N1 C2 C3 -46.4(2) . . . . ?
N1 C2 C3 S1 55.8(2) . . . . ?
C4 S1 C3 C2 -151.88(16) . . . . ?
Rh1 S1 C3 C2 -37.45(16) . . . . ?
C3 S1 C4 C5 70.1(2) . . . . ?
Rh1 S1 C4 C5 -34.8(2) . . . . ?
C2 N1 C6 C7 -178.34(17) . . . . ?
Rh1 N1 C6 C7 53.96(19) . . . . ?
N1 C6 C7 S2 -50.3(2) . . . . ?
C8 S2 C7 C6 -85.04(17) . . . . ?
Rh1 S2 C7 C6 23.04(16) . . . . ?
C7 S2 C8 C9 -73.67(18) . . . . ?
Rh1 S2 C8 C9 -176.65(15) . . . . ?
